data_4069616
loop_
_publ_author_name
'Boshra, Ramez'
'Venkatasubbaiah, Krishnan'
'Doshi, Ami'
'J\"akle, Frieder'

_publ_section_title
;
 Resolution of Planar-Chiral Ferrocenylborane Lewis Acids: The Impact of
 Steric Effects on the Stereoselective Binding of Ephedrine Derivatives
;
_journal_issue 14
_journal_name_full Organometallics
_journal_page_first 4141
_journal_paper_doi 10.1021/om900303j
_journal_volume 28
_journal_year 2009
_chemical_formula_moiety 'C24 H33 B Cl1 Fe N O Sn, C H2 Cl2'
_chemical_formula_sum 'C25 H35 B Cl3 Fe N O Sn'
_chemical_formula_weight 657.24
_chemical_name_systematic
; 
 ? 
;
_space_group_IT_number 4
_symmetry_cell_setting monoclinic
_symmetry_space_group_name_Hall 'P 2yb'
_symmetry_space_group_name_H-M 'P 1 21 1'
_atom_sites_solution_hydrogens geom
_atom_sites_solution_primary direct
_atom_sites_solution_secondary difmap
_audit_creation_method SHELXL-97
_cell_angle_alpha 90.00
_cell_angle_beta 104.4920(10)
_cell_angle_gamma 90.00
_cell_formula_units_Z 2
_cell_length_a 8.3731(3)
_cell_length_b 18.8436(6)
_cell_length_c 8.9477(3)
_cell_measurement_reflns_used 9047
_cell_measurement_temperature 100(2)
_cell_measurement_theta_max 68.06
_cell_measurement_theta_min 4.69
_cell_volume 1366.84(8)
_computing_cell_refinement 'APEX 2'
_computing_data_collection 'APEX 2 (Bruker, 2006)'
_computing_data_reduction 'SAINT (Bruker, 2005)'
_computing_molecular_graphics 'SHELXTL (Bruker, 2004)'
_computing_publication_material SHELXTL
_computing_structure_refinement 'SHELXL-97 (Sheldrick, 1997)'
_computing_structure_solution 'SHELXS-97 (Sheldrick, 1990)'
_diffrn_ambient_temperature 100(2)
_diffrn_measured_fraction_theta_full 0.982
_diffrn_measured_fraction_theta_max 0.982
_diffrn_measurement_device_type 'Bruker SMART CCD area-detector'
_diffrn_measurement_method '\f and \w'
_diffrn_radiation_monochromator graphite
_diffrn_radiation_source 'fine-focus sealed tube'
_diffrn_radiation_type CuK\a
_diffrn_radiation_wavelength 1.54178
_diffrn_reflns_av_R_equivalents 0.0255
_diffrn_reflns_av_sigmaI/netI 0.0491
_diffrn_reflns_limit_h_max 10
_diffrn_reflns_limit_h_min -9
_diffrn_reflns_limit_k_max 22
_diffrn_reflns_limit_k_min -21
_diffrn_reflns_limit_l_max 10
_diffrn_reflns_limit_l_min -10
_diffrn_reflns_number 9318
_diffrn_reflns_theta_full 68.06
_diffrn_reflns_theta_max 68.06
_diffrn_reflns_theta_min 4.69
_exptl_absorpt_coefficient_mu 14.356
_exptl_absorpt_correction_T_max 0.1614
_exptl_absorpt_correction_T_min 0.1077
_exptl_absorpt_correction_type numerical
_exptl_absorpt_process_details '(SADABS; Blessing, 1995)'
_exptl_crystal_colour Orange
_exptl_crystal_density_diffrn 1.597
_exptl_crystal_density_method 'not measured'
_exptl_crystal_description Diamond
_exptl_crystal_F_000 664
_exptl_crystal_size_max 0.28
_exptl_crystal_size_mid 0.20
_exptl_crystal_size_min 0.20
_refine_diff_density_max 0.919
_refine_diff_density_min -0.336
_refine_diff_density_rms 0.084
_refine_ls_abs_structure_details 'Flack (1983), 1515 Friedel pairs'
_refine_ls_abs_structure_Flack 0.014(4)
_refine_ls_goodness_of_fit_ref 1.111
_refine_ls_hydrogen_treatment constr
_refine_ls_matrix_type full
_refine_ls_number_parameters 304
_refine_ls_number_reflns 4041
_refine_ls_number_restraints 1
_refine_ls_restrained_S_all 1.111
_refine_ls_R_factor_all 0.0242
_refine_ls_R_factor_gt 0.0239
_refine_ls_shift/su_max 0.002
_refine_ls_shift/su_mean 0.000
_refine_ls_structure_factor_coef Fsqd
_refine_ls_weighting_details 'calc w=1/[\s^2^(Fo^2^)+(0.0204P)^2^+0.0000P] where P=(Fo^2^+2Fc^2^)/3'
_refine_ls_weighting_scheme calc
_refine_ls_wR_factor_gt 0.0528
_refine_ls_wR_factor_ref 0.0529
_reflns_number_gt 3998
_reflns_number_total 4041
_reflns_threshold_expression >2sigma(I)
_cod_data_source_file om900303j_si_002.cif
_cod_data_source_block compoundRp4
_cod_depositor_comments
;
The following automatic conversions were performed:

'_symmetry_cell_setting' value 'Monoclinic' changed to 'monoclinic'
according to /home/saulius/struct/CIF-dictionaries/cif_core.dic
dictionary named 'cif_core.dic' version 2.4.2 from
2011-04-26.

'_exptl_absorpt_correction_type' value 'Numerical'
changed to 'numerical' according to
/home/saulius/struct/CIF-dictionaries/cif_core.dic dictionary named
'cif_core.dic' version 2.4.2 from
2011-04-26.

'_refine_ls_hydrogen_treatment' value 'Constr' changed
to 'constr' according to
/home/saulius/struct/CIF-dictionaries/cif_core.dic dictionary named
'cif_core.dic' version 2.4.2 from 2011-04-26.

Automatic conversion script
Id: cif_fix_values 1715 2011-07-08 13:25:40Z adriana 
;
_cod_original_sg_symbol_H-M P(2)1
_cod_database_code 4069616

loop_
_symmetry_equiv_pos_as_xyz
'x, y, z'
'-x, y+1/2, -z'

loop_
_atom_site_label
_atom_site_type_symbol
_atom_site_fract_x
_atom_site_fract_y
_atom_site_fract_z
_atom_site_U_iso_or_equiv
_atom_site_adp_type
_atom_site_occupancy
_atom_site_symmetry_multiplicity
_atom_site_calc_flag
_atom_site_refinement_flags
B1 B 0.0885(4) 0.56733(18) 0.9603(4) 0.0204(6) Uani 1 1 d .
C1 C 0.2971(3) 0.66174(14) 0.9110(3) 0.0191(6) Uani 1 1 d .
Cl1 Cl 0.40885(11) 0.71942(4) 0.59105(10) 0.03360(18) Uani 1 1 d .
Fe1 Fe 0.23648(5) 0.74112(2) 1.04372(5) 0.01795(10) Uani 1 1 d .
N1 N -0.0771(3) 0.56466(13) 1.0280(3) 0.0205(5) Uani 1 1 d .
O1 O 0.0101(3) 0.58175(11) 0.7918(3) 0.0202(4) Uani 1 1 d .
Sn1 Sn 0.193523(19) 0.648888(8) 0.672965(18) 0.01945(7) Uani 1 1 d .
C2 C 0.2202(4) 0.62991(14) 1.0209(4) 0.0187(6) Uani 1 1 d .
Cl2 Cl 0.77356(10) 0.87729(4) 0.63452(10) 0.03340(17) Uani 1 1 d .
C3 C 0.3144(3) 0.6502(2) 1.1715(3) 0.0213(5) Uani 1 1 d .
H3 H 0.2882 0.6374 1.2711 0.026 Uiso 1 1 calc R
Cl3 Cl 0.71595(10) 0.85733(4) 0.30094(10) 0.03236(17) Uani 1 1 d .
C4 C 0.4506(3) 0.69257(15) 1.1557(4) 0.0233(6) Uani 1 1 d .
H4 H 0.5384 0.7131 1.2418 0.028 Uiso 1 1 calc R
C5 C 0.4400(3) 0.69946(15) 0.9945(4) 0.0221(6) Uani 1 1 d .
H5 H 0.5197 0.7256 0.9480 0.026 Uiso 1 1 calc R
C6 C 0.1448(4) 0.82573(16) 0.9065(4) 0.0273(7) Uani 1 1 d .
H6 H 0.1439 0.8306 0.7950 0.033 Uiso 1 1 calc R
C7 C 0.0169(4) 0.79518(16) 0.9637(4) 0.0273(6) Uani 1 1 d .
H7 H -0.0889 0.7749 0.9005 0.033 Uiso 1 1 calc R
C8 C 0.0679(4) 0.79812(18) 1.1282(4) 0.0297(7) Uani 1 1 d .
H8 H 0.0042 0.7803 1.2014 0.036 Uiso 1 1 calc R
C9 C 0.2269(5) 0.83039(18) 1.1693(4) 0.0312(7) Uani 1 1 d .
H9 H 0.2938 0.8395 1.2769 0.037 Uiso 1 1 calc R
C10 C 0.2743(4) 0.84760(15) 1.0323(4) 0.0294(7) Uani 1 1 d .
H10 H 0.3792 0.8713 1.0258 0.035 Uiso 1 1 calc R
C11 C 0.1832(4) 0.49163(16) 0.9840(4) 0.0222(6) Uani 1 1 d .
H11A H 0.1032 0.4534 0.9495 0.033 Uiso 1 1 calc R
H11B H 0.2378 0.4850 1.0936 0.033 Uiso 1 1 calc R
H11C H 0.2658 0.4907 0.9235 0.033 Uiso 1 1 calc R
C12 C -0.0552(4) 0.51960(19) 1.1684(4) 0.0275(6) Uani 1 1 d .
H12A H 0.0413 0.5360 1.2473 0.041 Uiso 1 1 calc R
H12B H -0.0388 0.4701 1.1419 0.041 Uiso 1 1 calc R
H12C H -0.1536 0.5231 1.2085 0.041 Uiso 1 1 calc R
C13 C -0.1325(4) 0.63561(15) 1.0645(4) 0.0251(7) Uani 1 1 d .
H13A H -0.2332 0.6308 1.1007 0.038 Uiso 1 1 calc R
H13B H -0.1552 0.6653 0.9716 0.038 Uiso 1 1 calc R
H13C H -0.0460 0.6578 1.1453 0.038 Uiso 1 1 calc R
C14 C -0.1991(3) 0.53151(16) 0.8923(4) 0.0205(6) Uani 1 1 d .
H14 H -0.1666 0.4807 0.8868 0.025 Uiso 1 1 calc R
C15 C -0.3772(4) 0.53255(17) 0.8992(4) 0.0264(6) Uani 1 1 d .
H15A H -0.3863 0.5128 0.9981 0.040 Uiso 1 1 calc R
H15B H -0.4432 0.5040 0.8145 0.040 Uiso 1 1 calc R
H15C H -0.4178 0.5815 0.8895 0.040 Uiso 1 1 calc R
C16 C -0.1636(3) 0.56963(14) 0.7521(4) 0.0203(5) Uani 1 1 d .
H16 H -0.2219 0.6164 0.7382 0.024 Uiso 1 1 calc R
C17 C -0.2218(3) 0.52632(16) 0.6057(4) 0.0199(5) Uani 1 1 d .
C18 C -0.3542(4) 0.54925(17) 0.4886(4) 0.0242(6) Uani 1 1 d .
H18 H -0.4021 0.5944 0.4962 0.029 Uiso 1 1 calc R
C19 C -0.4175(4) 0.50653(18) 0.3599(4) 0.0262(6) Uani 1 1 d .
H19 H -0.5076 0.5227 0.2800 0.031 Uiso 1 1 calc R
C20 C -0.3480(4) 0.44003(17) 0.3490(4) 0.0265(6) Uani 1 1 d .
H20 H -0.3929 0.4100 0.2634 0.032 Uiso 1 1 calc R
C21 C -0.2131(4) 0.41797(17) 0.4639(4) 0.0251(6) Uani 1 1 d .
H21 H -0.1645 0.3731 0.4554 0.030 Uiso 1 1 calc R
C22 C -0.1483(4) 0.46065(17) 0.5909(4) 0.0231(6) Uani 1 1 d .
H22 H -0.0544 0.4454 0.6678 0.028 Uiso 1 1 calc R
C23 C 0.2319(4) 0.55092(16) 0.5692(4) 0.0236(6) Uani 1 1 d .
H23A H 0.2979 0.5193 0.6478 0.035 Uiso 1 1 calc R
H23B H 0.2903 0.5596 0.4887 0.035 Uiso 1 1 calc R
H23C H 0.1251 0.5287 0.5231 0.035 Uiso 1 1 calc R
C24 C -0.0155(4) 0.70656(17) 0.5492(4) 0.0299(7) Uani 1 1 d .
H24A H -0.0764 0.7248 0.6213 0.045 Uiso 1 1 calc R
H24B H -0.0872 0.6752 0.4740 0.045 Uiso 1 1 calc R
H24C H 0.0207 0.7463 0.4950 0.045 Uiso 1 1 calc R
C25 C 0.6245(4) 0.86514(18) 0.4589(4) 0.0285(7) Uani 1 1 d .
H25A H 0.5476 0.9059 0.4412 0.034 Uiso 1 1 calc R
H25B H 0.5600 0.8217 0.4655 0.034 Uiso 1 1 calc R

loop_
_atom_site_aniso_label
_atom_site_aniso_U_11
_atom_site_aniso_U_22
_atom_site_aniso_U_33
_atom_site_aniso_U_23
_atom_site_aniso_U_13
_atom_site_aniso_U_12
B1 0.0191(15) 0.0217(16) 0.0212(15) -0.0010(13) 0.0064(12) 0.0016(11)
C1 0.0205(13) 0.0132(14) 0.0236(13) -0.0030(12) 0.0058(11) 0.0016(9)
Cl1 0.0442(4) 0.0280(4) 0.0349(4) -0.0030(3) 0.0217(4) -0.0116(3)
Fe1 0.0203(2) 0.0144(2) 0.0184(2) -0.00095(18) 0.00356(18) 0.00132(15)
N1 0.0211(11) 0.0194(12) 0.0210(12) 0.0010(11) 0.0052(10) -0.0007(8)
O1 0.0181(10) 0.0199(9) 0.0212(10) -0.0017(9) 0.0023(8) -0.0009(7)
Sn1 0.02385(10) 0.01621(9) 0.01917(9) -0.00033(8) 0.00702(6) -0.00046(7)
C2 0.0197(12) 0.0133(13) 0.0226(14) 0.0009(10) 0.0043(12) 0.0021(8)
Cl2 0.0339(4) 0.0324(4) 0.0291(4) -0.0017(3) -0.0011(3) 0.0034(3)
C3 0.0232(12) 0.0186(11) 0.0198(11) 0.0029(16) 0.0011(10) 0.0048(13)
Cl3 0.0371(4) 0.0306(4) 0.0318(4) -0.0035(3) 0.0130(3) -0.0055(3)
C4 0.0204(14) 0.0191(13) 0.0273(15) -0.0019(13) 0.0001(12) 0.0010(10)
C5 0.0181(13) 0.0178(13) 0.0323(16) -0.0012(13) 0.0100(12) 0.0003(9)
C6 0.0376(18) 0.0157(14) 0.0289(17) 0.0067(14) 0.0085(15) 0.0045(11)
C7 0.0246(15) 0.0210(14) 0.0339(17) 0.0017(14) 0.0029(13) 0.0056(11)
C8 0.0327(17) 0.0257(15) 0.0321(17) -0.0017(15) 0.0110(14) 0.0101(12)
C9 0.0376(17) 0.0210(15) 0.0321(18) -0.0077(14) 0.0035(15) 0.0068(12)
C10 0.0327(16) 0.0130(13) 0.0411(19) 0.0013(14) 0.0067(15) -0.0022(11)
C11 0.0209(14) 0.0206(14) 0.0237(14) -0.0003(12) 0.0027(12) -0.0021(11)
C12 0.0277(15) 0.0348(17) 0.0194(14) 0.0037(14) 0.0050(13) -0.0047(12)
C13 0.0248(14) 0.0235(18) 0.0287(14) -0.0060(12) 0.0101(12) -0.0003(10)
C14 0.0195(14) 0.0200(13) 0.0218(14) -0.0007(12) 0.0047(12) -0.0009(9)
C15 0.0214(14) 0.0280(15) 0.0297(16) -0.0033(14) 0.0061(13) -0.0027(11)
C16 0.0183(13) 0.0179(13) 0.0242(14) 0.0004(12) 0.0045(11) 0.0001(9)
C17 0.0188(13) 0.0223(13) 0.0182(13) 0.0006(12) 0.0039(11) -0.0022(10)
C18 0.0214(14) 0.0254(14) 0.0262(15) -0.0001(13) 0.0070(12) 0.0005(11)
C19 0.0205(14) 0.0339(17) 0.0237(14) -0.0009(14) 0.0045(12) -0.0022(11)
C20 0.0277(16) 0.0293(16) 0.0241(15) -0.0050(13) 0.0098(13) -0.0078(11)
C21 0.0298(16) 0.0213(14) 0.0271(16) -0.0006(13) 0.0126(13) -0.0026(11)
C22 0.0231(14) 0.0253(15) 0.0213(13) 0.0028(13) 0.0060(12) -0.0001(11)
C23 0.0273(15) 0.0201(14) 0.0246(14) -0.0056(13) 0.0088(12) -0.0005(10)
C24 0.0345(17) 0.0252(15) 0.0261(15) 0.0071(13) 0.0002(14) 0.0055(11)
C25 0.0266(16) 0.0329(16) 0.0260(15) -0.0001(14) 0.0065(13) -0.0054(12)

loop_
_atom_type_symbol
_atom_type_description
_atom_type_scat_dispersion_real
_atom_type_scat_dispersion_imag
_atom_type_scat_source
C C 0.0181 0.0091 'International Tables Vol C Tables 4.2.6.8 and 6.1.1.4'
H H 0.0000 0.0000 'International Tables Vol C Tables 4.2.6.8 and 6.1.1.4'
B B 0.0090 0.0039 'International Tables Vol C Tables 4.2.6.8 and 6.1.1.4'
N N 0.0311 0.0180 'International Tables Vol C Tables 4.2.6.8 and 6.1.1.4'
O O 0.0492 0.0322 'International Tables Vol C Tables 4.2.6.8 and 6.1.1.4'
Cl Cl 0.3639 0.7018 'International Tables Vol C Tables 4.2.6.8 and 6.1.1.4'
Fe Fe -1.1336 3.1974 'International Tables Vol C Tables 4.2.6.8 and 6.1.1.4'
Sn Sn 0.0259 5.4591 'International Tables Vol C Tables 4.2.6.8 and 6.1.1.4'

loop_
_geom_angle_atom_site_label_1
_geom_angle_atom_site_label_2
_geom_angle_atom_site_label_3
_geom_angle
O1 B1 C2 107.1(2)
O1 B1 C11 111.4(2)
C2 B1 C11 109.2(2)
O1 B1 N1 100.2(2)
C2 B1 N1 117.8(2)
C11 B1 N1 110.8(2)
C5 C1 C2 108.1(3)
C5 C1 Fe1 68.36(16)
C2 C1 Fe1 71.93(16)
C5 C1 Sn1 131.7(2)
C2 C1 Sn1 120.3(2)
Fe1 C1 Sn1 124.84(13)
C5 Fe1 C9 126.35(14)
C5 Fe1 C10 102.78(13)
C9 Fe1 C10 40.72(15)
C5 Fe1 C4 41.18(13)
C9 Fe1 C4 104.52(13)
C10 Fe1 C4 109.74(13)
C5 Fe1 C6 112.51(13)
C9 Fe1 C6 68.03(14)
C10 Fe1 C6 40.60(14)
C4 Fe1 C6 142.96(13)
C5 Fe1 C1 41.13(12)
C9 Fe1 C1 166.38(14)
C10 Fe1 C1 128.69(14)
C4 Fe1 C1 69.06(12)
C6 Fe1 C1 109.37(13)
C5 Fe1 C8 166.78(14)
C9 Fe1 C8 40.72(15)
C10 Fe1 C8 68.58(15)
C4 Fe1 C8 130.70(14)
C6 Fe1 C8 67.96(14)
C1 Fe1 C8 152.05(13)
C5 Fe1 C7 147.25(14)
C9 Fe1 C7 68.25(14)
C10 Fe1 C7 68.49(13)
C4 Fe1 C7 171.14(14)
C6 Fe1 C7 40.42(14)
C1 Fe1 C7 119.11(13)
C8 Fe1 C7 40.45(13)
C5 Fe1 C3 68.46(12)
C9 Fe1 C3 115.41(13)
C10 Fe1 C3 144.11(14)
C4 Fe1 C3 40.63(11)
C6 Fe1 C3 175.27(13)
C1 Fe1 C3 68.09(12)
C8 Fe1 C3 112.23(13)
C7 Fe1 C3 136.77(12)
C5 Fe1 C2 68.30(11)
C9 Fe1 C2 149.89(15)
C10 Fe1 C2 169.01(14)
C4 Fe1 C2 68.22(12)
C6 Fe1 C2 135.48(13)
C1 Fe1 C2 40.32(12)
C8 Fe1 C2 121.34(14)
C7 Fe1 C2 115.23(12)
C3 Fe1 C2 40.09(12)
C13 N1 C12 108.0(2)
C13 N1 C14 111.4(2)
C12 N1 C14 111.0(2)
C13 N1 B1 113.2(2)
C12 N1 B1 113.0(2)
C14 N1 B1 100.3(2)
C16 O1 B1 112.4(2)
C16 O1 Sn1 133.70(17)
B1 O1 Sn1 111.46(16)
C1 Sn1 C24 123.16(12)
C1 Sn1 C23 118.25(11)
C24 Sn1 C23 114.30(13)
C1 Sn1 O1 76.25(9)
C24 Sn1 O1 88.05(11)
C23 Sn1 O1 85.43(10)
C1 Sn1 Cl1 95.23(8)
C24 Sn1 Cl1 97.82(10)
C23 Sn1 Cl1 97.76(9)
O1 Sn1 Cl1 171.40(5)
C3 C2 C1 107.3(3)
C3 C2 B1 132.9(3)
C1 C2 B1 117.5(3)
C3 C2 Fe1 68.66(18)
C1 C2 Fe1 67.74(15)
B1 C2 Fe1 141.5(2)
C4 C3 C2 108.8(3)
C4 C3 Fe1 68.43(18)
C2 C3 Fe1 71.25(16)
C4 C3 H3 125.6
C2 C3 H3 125.6
Fe1 C3 H3 125.6
C3 C4 C5 107.5(3)
C3 C4 Fe1 70.94(17)
C5 C4 Fe1 68.78(16)
C3 C4 H4 126.2
C5 C4 H4 126.2
Fe1 C4 H4 126.2
C4 C5 C1 108.3(3)
C4 C5 Fe1 70.03(16)
C1 C5 Fe1 70.51(16)
C4 C5 H5 125.8
C1 C5 H5 125.8
Fe1 C5 H5 125.8
C10 C6 C7 109.2(3)
C10 C6 Fe1 69.56(18)
C7 C6 Fe1 70.76(18)
C10 C6 H6 125.4
C7 C6 H6 125.4
Fe1 C6 H6 125.4
C6 C7 C8 107.4(3)
C6 C7 Fe1 68.83(18)
C8 C7 Fe1 69.59(17)
C6 C7 H7 126.3
C8 C7 H7 126.3
Fe1 C7 H7 126.3
C9 C8 C7 107.5(3)
C9 C8 Fe1 68.64(18)
C7 C8 Fe1 69.96(17)
C9 C8 H8 126.2
C7 C8 H8 126.2
Fe1 C8 H8 126.2
C10 C9 C8 108.7(3)
C10 C9 Fe1 69.73(18)
C8 C9 Fe1 70.64(19)
C10 C9 H9 125.7
C8 C9 H9 125.7
Fe1 C9 H9 125.7
C6 C10 C9 107.3(3)
C6 C10 Fe1 69.84(17)
C9 C10 Fe1 69.55(18)
C6 C10 H10 126.4
C9 C10 H10 126.4
Fe1 C10 H10 126.4
B1 C11 H11A 109.5
B1 C11 H11B 109.5
H11A C11 H11B 109.5
B1 C11 H11C 109.5
H11A C11 H11C 109.5
H11B C11 H11C 109.5
N1 C12 H12A 109.5
N1 C12 H12B 109.5
H12A C12 H12B 109.5
N1 C12 H12C 109.5
H12A C12 H12C 109.5
H12B C12 H12C 109.5
N1 C13 H13A 109.5
N1 C13 H13B 109.5
H13A C13 H13B 109.5
N1 C13 H13C 109.5
H13A C13 H13C 109.5
H13B C13 H13C 109.5
C15 C14 N1 115.9(2)
C15 C14 C16 115.0(3)
N1 C14 C16 103.5(2)
C15 C14 H14 107.3
N1 C14 H14 107.3
C16 C14 H14 107.3
C14 C15 H15A 109.5
C14 C15 H15B 109.5
H15A C15 H15B 109.5
C14 C15 H15C 109.5
H15A C15 H15C 109.5
H15B C15 H15C 109.5
O1 C16 C17 112.9(2)
O1 C16 C14 105.3(2)
C17 C16 C14 111.5(2)
O1 C16 H16 109.0
C17 C16 H16 109.0
C14 C16 H16 109.0
C18 C17 C22 119.3(3)
C18 C17 C16 120.5(3)
C22 C17 C16 120.2(3)
C17 C18 C19 120.6(3)
C17 C18 H18 119.7
C19 C18 H18 119.7
C20 C19 C18 119.8(3)
C20 C19 H19 120.1
C18 C19 H19 120.1
C21 C20 C19 119.6(3)
C21 C20 H20 120.2
C19 C20 H20 120.2
C20 C21 C22 120.8(3)
C20 C21 H21 119.6
C22 C21 H21 119.6
C21 C22 C17 119.9(3)
C21 C22 H22 120.1
C17 C22 H22 120.1
Sn1 C23 H23A 109.5
Sn1 C23 H23B 109.5
H23A C23 H23B 109.5
Sn1 C23 H23C 109.5
H23A C23 H23C 109.5
H23B C23 H23C 109.5
Sn1 C24 H24A 109.5
Sn1 C24 H24B 109.5
H24A C24 H24B 109.5
Sn1 C24 H24C 109.5
H24A C24 H24C 109.5
H24B C24 H24C 109.5
Cl2 C25 Cl3 111.80(17)
Cl2 C25 H25A 109.3
Cl3 C25 H25A 109.3
Cl2 C25 H25B 109.3
Cl3 C25 H25B 109.3
H25A C25 H25B 107.9

loop_
_geom_bond_atom_site_label_1
_geom_bond_atom_site_label_2
_geom_bond_distance
B1 O1 1.511(4)
B1 C2 1.613(4)
B1 C11 1.620(4)
B1 N1 1.647(4)
C1 C5 1.431(4)
C1 C2 1.434(4)
C1 Fe1 2.051(3)
C1 Sn1 2.103(3)
Cl1 Sn1 2.4932(7)
Fe1 C5 2.022(3)
Fe1 C9 2.035(3)
Fe1 C10 2.038(3)
Fe1 C4 2.039(3)
Fe1 C6 2.041(3)
Fe1 C8 2.062(3)
Fe1 C7 2.067(3)
Fe1 C3 2.072(3)
Fe1 C2 2.107(3)
N1 C13 1.478(4)
N1 C12 1.490(4)
N1 C14 1.512(4)
O1 C16 1.427(3)
O1 Sn1 2.431(2)
Sn1 C24 2.121(3)
Sn1 C23 2.127(3)
C2 C3 1.433(4)
Cl2 C25 1.760(3)
C3 C4 1.428(4)
C3 H3 1.0000
Cl3 C25 1.774(3)
C4 C5 1.428(5)
C4 H4 1.0000
C5 H5 1.0000
C6 C10 1.415(5)
C6 C7 1.419(5)
C6 H6 1.0000
C7 C8 1.427(5)
C7 H7 1.0000
C8 C9 1.426(5)
C8 H8 1.0000
C9 C10 1.417(5)
C9 H9 1.0000
C10 H10 1.0000
C11 H11A 0.9800
C11 H11B 0.9800
C11 H11C 0.9800
C12 H12A 0.9800
C12 H12B 0.9800
C12 H12C 0.9800
C13 H13A 0.9800
C13 H13B 0.9800
C13 H13C 0.9800
C14 C15 1.509(4)
C14 C16 1.537(4)
C14 H14 1.0000
C15 H15A 0.9800
C15 H15B 0.9800
C15 H15C 0.9800
C16 C17 1.516(4)
C16 H16 1.0000
C17 C18 1.390(5)
C17 C22 1.403(4)
C18 C19 1.396(5)
C18 H18 0.9500
C19 C20 1.395(5)
C19 H19 0.9500
C20 C21 1.387(5)
C20 H20 0.9500
C21 C22 1.388(5)
C21 H21 0.9500
C22 H22 0.9500
C23 H23A 0.9800
C23 H23B 0.9800
C23 H23C 0.9800
C24 H24A 0.9800
C24 H24B 0.9800
C24 H24C 0.9800
C25 H25A 0.9900
C25 H25B 0.9900
